data_7008161
loop_
_publ_author_name
'Baber, R. Angharad'
'Clarke, Matthew L.'
'Heslop, Katie M.'
'Marr, Andrew C.'
'Orpen, A. Guy'
'Pringle, Paul G.'
'Ward, Andrew'
'Zambrano-Williams, Damaris E'

_publ_section_title
;
 Phenylphosphatrioxa-adamantanes: bulky, robust, electron-poor ligands
 that give very efficient rhodium(I) hydroformylation catalysts.
;
_journal_issue 6
_journal_name_full 'Dalton transactions (Cambridge, England : 2003)'
_journal_page_first 1079
_journal_page_last 1085
_journal_paper_doi 10.1039/b418259f
_journal_year 2005
_chemical_formula_moiety 'C32 H42 Cl2 O6 P2 Pd, 2(C H2 Cl2)'
_chemical_formula_sum 'C34 H46 Cl6 O6 P2 Pd'
_chemical_formula_weight 931.75
_chemical_name_systematic
;
?
;
_space_group_IT_number 2
_symmetry_cell_setting triclinic
_symmetry_space_group_name_Hall '-P 1'
_symmetry_space_group_name_H-M 'P -1'
_atom_sites_solution_hydrogens geom
_atom_sites_solution_primary direct
_atom_sites_solution_secondary difmap
_audit_creation_method SHELXL-97
_cell_angle_alpha 90.03(3)
_cell_angle_beta 103.56(3)
_cell_angle_gamma 108.26(3)
_cell_formula_units_Z 1
_cell_length_a 7.6097(15)
_cell_length_b 10.758(2)
_cell_length_c 12.984(3)
_cell_measurement_reflns_used 3501
_cell_measurement_temperature 173(2)
_cell_measurement_theta_max 27.3
_cell_measurement_theta_min 2.672
_cell_volume 978.1(4)
_computing_cell_refinement 'SAINT (Bruker-AXS, 2001)'
_computing_data_collection 'SMART (Bruker-AXS, 2001)'
_computing_data_reduction 'SHELXTL (Bruker-AXS, 2001)'
_computing_molecular_graphics 'SHELXTL (Bruker-AXS, 2001)'
_computing_publication_material 'SHELXTL (Bruker-AXS, 2001)'
_computing_structure_refinement 'SHELXTL (Bruker-AXS, 2001)'
_computing_structure_solution 'SHELXTL (Bruker-AXS, 2001)'
_diffrn_ambient_temperature 173(2)
_diffrn_measured_fraction_theta_full 0.996
_diffrn_measured_fraction_theta_max 0.996
_diffrn_measurement_device_type 'CCD area detector'
_diffrn_measurement_method '\w scans'
_diffrn_radiation_monochromator graphite
_diffrn_radiation_source 'fine-focus sealed tube'
_diffrn_radiation_type MoK\a
_diffrn_radiation_wavelength 0.71073
_diffrn_reflns_av_R_equivalents 0.0308
_diffrn_reflns_av_sigmaI/netI 0.0442
_diffrn_reflns_limit_h_max 9
_diffrn_reflns_limit_h_min -9
_diffrn_reflns_limit_k_max 13
_diffrn_reflns_limit_k_min -13
_diffrn_reflns_limit_l_max 16
_diffrn_reflns_limit_l_min -16
_diffrn_reflns_number 11262
_diffrn_reflns_theta_full 27.48
_diffrn_reflns_theta_max 27.48
_diffrn_reflns_theta_min 1.62
_exptl_absorpt_coefficient_mu 1.008
_exptl_absorpt_correction_T_max 0.904
_exptl_absorpt_correction_T_min 0.886
_exptl_absorpt_correction_type multi-scan
_exptl_absorpt_process_details 'SADABS (Sheldrick, 1996)'
_exptl_crystal_colour yellow
_exptl_crystal_density_diffrn 1.582
_exptl_crystal_density_method 'not measured'
_exptl_crystal_description block
_exptl_crystal_F_000 476
_exptl_crystal_size_max 0.3
_exptl_crystal_size_mid 0.1
_exptl_crystal_size_min 0.1
_refine_diff_density_max 0.895
_refine_diff_density_min -0.572
_refine_diff_density_rms 0.092
_refine_ls_extinction_method none
_refine_ls_goodness_of_fit_ref 1.040
_refine_ls_hydrogen_treatment mixed
_refine_ls_matrix_type full
_refine_ls_number_parameters 223
_refine_ls_number_reflns 4471
_refine_ls_number_restraints 0
_refine_ls_restrained_S_all 1.040
_refine_ls_R_factor_all 0.0409
_refine_ls_R_factor_gt 0.0334
_refine_ls_shift/su_max 0.001
_refine_ls_shift/su_mean 0.000
_refine_ls_structure_factor_coef Fsqd
_refine_ls_weighting_details 'calc w=1/[\s^2^(Fo^2^)+(0.0424P)^2^+0.0000P] where P=(Fo^2^+2Fc^2^)/3'
_refine_ls_weighting_scheme calc
_refine_ls_wR_factor_gt 0.0787
_refine_ls_wR_factor_ref 0.0814
_reflns_number_gt 3883
_reflns_number_total 4471
_reflns_threshold_expression >2sigma(I)
_cod_data_source_file b418259f.txt
_cod_data_source_block meso-2a.2CH2Cl2
_cod_original_sg_symbol_H-M P-1
_cod_database_code 7008161

loop_
_symmetry_equiv_pos_as_xyz
'x, y, z'
'-x, -y, -z'

loop_
_atom_site_label
_atom_site_type_symbol
_atom_site_fract_x
_atom_site_fract_y
_atom_site_fract_z
_atom_site_U_iso_or_equiv
_atom_site_adp_type
_atom_site_occupancy
_atom_site_symmetry_multiplicity
_atom_site_calc_flag
_atom_site_refinement_flags
_atom_site_disorder_assembly
_atom_site_disorder_group
Pd1 Pd 0.0000 0.0000 0.0000 0.00905(8) Uani 1 2 d S . .
P1 P -0.12623(9) 0.10193(6) -0.14477(5) 0.01016(14) Uani 1 1 d . . .
O1 O -0.3114(2) -0.09487(16) -0.30258(13) 0.0119(3) Uani 1 1 d . . .
O2 O -0.2161(3) 0.02988(17) -0.44042(13) 0.0145(4) Uani 1 1 d . . .
O3 O -0.0473(2) 0.21788(16) -0.32342(13) 0.0131(4) Uani 1 1 d . . .
C1 C -0.1803(3) 0.2446(2) -0.10386(19) 0.0123(5) Uani 1 1 d . . .
C2 C -0.1358(4) 0.3645(2) -0.1499(2) 0.0148(5) Uani 1 1 d . . .
H2A H -0.0716 0.3757 -0.2037 0.018 Uiso 1 1 calc R . .
C3 C -0.1878(4) 0.4668(2) -0.1151(2) 0.0172(5) Uani 1 1 d . . .
H3A H -0.1566 0.5468 -0.1451 0.021 Uiso 1 1 calc R . .
C4 C -0.2859(4) 0.4505(3) -0.0360(2) 0.0174(5) Uani 1 1 d . . .
H4A H -0.3219 0.5190 -0.0138 0.021 Uiso 1 1 calc R . .
C5 C -0.3301(4) 0.3321(3) 0.0101(2) 0.0169(5) Uani 1 1 d . . .
H5A H -0.3967 0.3210 0.0628 0.020 Uiso 1 1 calc R . .
C6 C -0.2754(4) 0.2305(2) -0.0224(2) 0.0153(5) Uani 1 1 d . . .
H6A H -0.3021 0.1522 0.0102 0.018 Uiso 1 1 calc R . .
C7 C 0.0298(3) 0.1476(2) -0.24012(19) 0.0126(5) Uani 1 1 d . . .
C8 C 0.0273(3) 0.0170(2) -0.28872(19) 0.0133(5) Uani 1 1 d . . .
H8A H 0.1234 0.0335 -0.3291 0.016 Uiso 1 1 calc R . .
H8B H 0.0581 -0.0376 -0.2324 0.016 Uiso 1 1 calc R . .
C9 C -0.1686(4) -0.0552(2) -0.36145(19) 0.0135(5) Uani 1 1 d . . .
C10 C -0.2272(4) 0.1462(2) -0.39261(19) 0.0140(5) Uani 1 1 d . . .
C11 C -0.3472(3) 0.0102(2) -0.25117(19) 0.0114(5) Uani 1 1 d . . .
C12 C -0.3856(4) 0.1056(2) -0.33426(19) 0.0127(5) Uani 1 1 d . . .
H12A H -0.5070 0.0640 -0.3849 0.015 Uiso 1 1 calc R . .
H12B H -0.3935 0.1829 -0.2996 0.015 Uiso 1 1 calc R . .
C26 C -0.5167(3) -0.0525(2) -0.2053(2) 0.0145(5) Uani 1 1 d . . .
H26A H -0.6256 -0.0978 -0.2617 0.022 Uiso 1 1 calc R . .
H26B H -0.5446 0.0142 -0.1693 0.022 Uiso 1 1 calc R . .
H26C H -0.4874 -0.1138 -0.1559 0.022 Uiso 1 1 calc R . .
C27 C -0.2630(4) 0.2346(3) -0.4799(2) 0.0184(6) Uani 1 1 d . . .
H27A H -0.1598 0.2564 -0.5143 0.028 Uiso 1 1 calc R . .
H27B H -0.2714 0.3135 -0.4499 0.028 Uiso 1 1 calc R . .
H27C H -0.3806 0.1900 -0.5309 0.028 Uiso 1 1 calc R . .
C29 C 0.2308(3) 0.2358(2) -0.1879(2) 0.0158(5) Uani 1 1 d . . .
H29A H 0.3041 0.2562 -0.2402 0.024 Uiso 1 1 calc R . .
H29B H 0.2899 0.1915 -0.1330 0.024 Uiso 1 1 calc R . .
H29C H 0.2255 0.3156 -0.1575 0.024 Uiso 1 1 calc R . .
C31 C -0.1736(4) -0.1779(3) -0.4196(2) 0.0178(5) Uani 1 1 d . . .
H31A H -0.0816 -0.1557 -0.4617 0.027 Uiso 1 1 calc R . .
H31B H -0.2988 -0.2184 -0.4650 0.027 Uiso 1 1 calc R . .
H31C H -0.1435 -0.2379 -0.3691 0.027 Uiso 1 1 calc R . .
C98 C 0.5708(5) -0.5829(3) 0.2777(3) 0.0375(8) Uani 1 1 d . . .
H98A H 0.5325 -0.5489 0.2099 0.045 Uiso 1 1 calc R . .
H98B H 0.4895 -0.6732 0.2749 0.045 Uiso 1 1 calc R . .
Cl1 Cl 0.18298(9) 0.20643(6) 0.07596(5) 0.01610(14) Uani 1 1 d . . .
Cl96 Cl 0.53962(18) -0.48955(9) 0.37921(8) 0.0574(3) Uani 1 1 d . . .
Cl97 Cl 0.81103(13) -0.57839(9) 0.29900(7) 0.0446(2) Uani 1 1 d . . .

loop_
_atom_site_aniso_label
_atom_site_aniso_U_11
_atom_site_aniso_U_22
_atom_site_aniso_U_33
_atom_site_aniso_U_23
_atom_site_aniso_U_13
_atom_site_aniso_U_12
Pd1 0.00979(14) 0.00765(13) 0.00916(13) 0.00126(9) 0.00040(10) 0.00344(10)
P1 0.0098(3) 0.0100(3) 0.0106(3) 0.0011(2) 0.0011(2) 0.0042(2)
O1 0.0115(9) 0.0118(8) 0.0128(8) -0.0004(7) 0.0028(7) 0.0044(7)
O2 0.0191(10) 0.0152(9) 0.0107(8) 0.0024(7) 0.0026(7) 0.0086(7)
O3 0.0126(9) 0.0153(9) 0.0112(8) 0.0048(7) 0.0008(7) 0.0058(7)
C1 0.0103(12) 0.0118(12) 0.0128(12) -0.0004(9) -0.0019(9) 0.0045(9)
C2 0.0151(13) 0.0141(12) 0.0149(12) -0.0002(10) 0.0028(10) 0.0050(10)
C3 0.0182(13) 0.0107(12) 0.0206(13) 0.0012(10) 0.0011(11) 0.0044(10)
C4 0.0153(13) 0.0160(13) 0.0212(13) -0.0031(10) 0.0002(11) 0.0088(10)
C5 0.0157(13) 0.0187(13) 0.0160(12) -0.0029(10) 0.0038(10) 0.0053(10)
C6 0.0144(13) 0.0121(12) 0.0168(12) 0.0004(10) 0.0011(10) 0.0028(10)
C7 0.0113(12) 0.0156(12) 0.0113(11) 0.0042(9) 0.0012(9) 0.0063(10)
C8 0.0124(12) 0.0150(12) 0.0149(12) 0.0029(10) 0.0038(10) 0.0077(10)
C9 0.0153(13) 0.0152(12) 0.0112(11) 0.0026(10) 0.0035(10) 0.0064(10)
C10 0.0154(13) 0.0166(12) 0.0102(11) 0.0014(10) 0.0010(10) 0.0071(10)
C11 0.0120(12) 0.0108(11) 0.0119(11) 0.0008(9) 0.0016(9) 0.0053(9)
C12 0.0121(12) 0.0135(12) 0.0135(12) 0.0012(10) 0.0003(9) 0.0075(10)
C26 0.0114(12) 0.0148(12) 0.0170(12) 0.0003(10) 0.0016(10) 0.0050(10)
C27 0.0208(14) 0.0220(14) 0.0146(12) 0.0063(11) 0.0031(11) 0.0108(11)
C29 0.0122(13) 0.0157(13) 0.0177(13) 0.0014(10) 0.0015(10) 0.0036(10)
C31 0.0211(14) 0.0173(13) 0.0176(13) -0.0010(10) 0.0067(11) 0.0084(11)
C98 0.047(2) 0.0285(17) 0.0303(17) -0.0017(14) 0.0057(15) 0.0053(15)
Cl1 0.0177(3) 0.0100(3) 0.0165(3) 0.0003(2) -0.0023(2) 0.0037(2)
Cl96 0.0984(9) 0.0359(5) 0.0406(5) 0.0002(4) 0.0311(5) 0.0151(5)
Cl97 0.0431(5) 0.0419(5) 0.0358(5) 0.0148(4) 0.0047(4) -0.0010(4)

loop_
_atom_type_symbol
_atom_type_description
_atom_type_scat_dispersion_real
_atom_type_scat_dispersion_imag
_atom_type_scat_source
C C 0.0033 0.0016 'International Tables Vol C Tables 4.2.6.8 and 6.1.1.4'
H H 0.0000 0.0000 'International Tables Vol C Tables 4.2.6.8 and 6.1.1.4'
O O 0.0106 0.0060 'International Tables Vol C Tables 4.2.6.8 and 6.1.1.4'
P P 0.1023 0.0942 'International Tables Vol C Tables 4.2.6.8 and 6.1.1.4'
Cl Cl 0.1484 0.1585 'International Tables Vol C Tables 4.2.6.8 and 6.1.1.4'
Pd Pd -0.9988 1.0072 'International Tables Vol C Tables 4.2.6.8 and 6.1.1.4'

loop_
_geom_angle_atom_site_label_1
_geom_angle_atom_site_label_2
_geom_angle_atom_site_label_3
_geom_angle
_geom_angle_site_symmetry_1
_geom_angle_site_symmetry_3
_geom_angle_publ_flag
Cl1 Pd1 Cl1 180.00(4) . 2 ?
Cl1 Pd1 P1 87.10(4) . . ?
Cl1 Pd1 P1 92.90(4) 2 . ?
Cl1 Pd1 P1 92.90(4) . 2 ?
Cl1 Pd1 P1 87.10(4) 2 2 ?
P1 Pd1 P1 180.00(3) . 2 ?
C1 P1 C7 110.04(11) . . ?
C1 P1 C11 103.42(11) . . ?
C7 P1 C11 94.02(11) . . ?
C1 P1 Pd1 112.42(8) . . ?
C7 P1 Pd1 112.98(8) . . ?
C11 P1 Pd1 122.19(8) . . ?
C9 O1 C11 115.62(18) . . ?
C10 O2 C9 111.08(18) . . ?
C10 O3 C7 116.13(18) . . ?
C6 C1 C2 119.0(2) . . ?
C6 C1 P1 116.83(18) . . ?
C2 C1 P1 124.11(19) . . ?
C3 C2 C1 119.9(2) . . ?
C3 C2 H2A 120.1 . . ?
C1 C2 H2A 120.1 . . ?
C4 C3 C2 120.5(2) . . ?
C4 C3 H3A 119.8 . . ?
C2 C3 H3A 119.8 . . ?
C5 C4 C3 120.0(2) . . ?
C5 C4 H4A 120.0 . . ?
C3 C4 H4A 120.0 . . ?
C6 C5 C4 120.0(2) . . ?
C6 C5 H5A 120.0 . . ?
C4 C5 H5A 120.0 . . ?
C5 C6 C1 120.6(2) . . ?
C5 C6 H6A 119.7 . . ?
C1 C6 H6A 119.7 . . ?
O3 C7 C29 106.47(19) . . ?
O3 C7 C8 108.9(2) . . ?
C29 C7 C8 112.3(2) . . ?
O3 C7 P1 110.77(16) . . ?
C29 C7 P1 112.99(17) . . ?
C8 C7 P1 105.43(16) . . ?
C9 C8 C7 110.8(2) . . ?
C9 C8 H8A 109.5 . . ?
C7 C8 H8A 109.5 . . ?
C9 C8 H8B 109.5 . . ?
C7 C8 H8B 109.5 . . ?
H8A C8 H8B 108.1 . . ?
O1 C9 O2 110.43(19) . . ?
O1 C9 C31 106.5(2) . . ?
O2 C9 C31 107.0(2) . . ?
O1 C9 C8 111.27(19) . . ?
O2 C9 C8 108.59(19) . . ?
C31 C9 C8 112.9(2) . . ?
O3 C10 O2 110.3(2) . . ?
O3 C10 C27 105.6(2) . . ?
O2 C10 C27 107.7(2) . . ?
O3 C10 C12 112.11(19) . . ?
O2 C10 C12 108.1(2) . . ?
C27 C10 C12 113.0(2) . . ?
O1 C11 C26 106.67(19) . . ?
O1 C11 C12 108.18(19) . . ?
C26 C11 C12 112.6(2) . . ?
O1 C11 P1 109.11(16) . . ?
C26 C11 P1 112.05(17) . . ?
C12 C11 P1 108.09(16) . . ?
C10 C12 C11 110.59(19) . . ?
C10 C12 H12A 109.5 . . ?
C11 C12 H12A 109.5 . . ?
C10 C12 H12B 109.5 . . ?
C11 C12 H12B 109.5 . . ?
H12A C12 H12B 108.1 . . ?
C11 C26 H26A 109.5 . . ?
C11 C26 H26B 109.5 . . ?
H26A C26 H26B 109.5 . . ?
C11 C26 H26C 109.5 . . ?
H26A C26 H26C 109.5 . . ?
H26B C26 H26C 109.5 . . ?
C10 C27 H27A 109.5 . . ?
C10 C27 H27B 109.5 . . ?
H27A C27 H27B 109.5 . . ?
C10 C27 H27C 109.5 . . ?
H27A C27 H27C 109.5 . . ?
H27B C27 H27C 109.5 . . ?
C7 C29 H29A 109.5 . . ?
C7 C29 H29B 109.5 . . ?
H29A C29 H29B 109.5 . . ?
C7 C29 H29C 109.5 . . ?
H29A C29 H29C 109.5 . . ?
H29B C29 H29C 109.5 . . ?
C9 C31 H31A 109.5 . . ?
C9 C31 H31B 109.5 . . ?
H31A C31 H31B 109.5 . . ?
C9 C31 H31C 109.5 . . ?
H31A C31 H31C 109.5 . . ?
H31B C31 H31C 109.5 . . ?
Cl96 C98 Cl97 111.54(19) . . ?
Cl96 C98 H98A 109.3 . . ?
Cl97 C98 H98A 109.3 . . ?
Cl96 C98 H98B 109.3 . . ?
Cl97 C98 H98B 109.3 . . ?
H98A C98 H98B 108.0 . . ?

loop_
_geom_bond_atom_site_label_1
_geom_bond_atom_site_label_2
_geom_bond_distance
_geom_bond_site_symmetry_2
_geom_bond_publ_flag
Pd1 Cl1 2.2934(11) . ?
Pd1 Cl1 2.2934(11) 2 ?
Pd1 P1 2.3395(9) . ?
Pd1 P1 2.3395(9) 2 ?
P1 C1 1.818(3) . ?
P1 C7 1.873(3) . ?
P1 C11 1.892(3) . ?
O1 C9 1.430(3) . ?
O1 C11 1.440(3) . ?
O2 C10 1.432(3) . ?
O2 C9 1.433(3) . ?
O3 C10 1.427(3) . ?
O3 C7 1.438(3) . ?
C1 C6 1.398(3) . ?
C1 C2 1.400(3) . ?
C2 C3 1.388(4) . ?
C2 H2A 0.9300 . ?
C3 C4 1.386(4) . ?
C3 H3A 0.9300 . ?
C4 C5 1.385(4) . ?
C4 H4A 0.9300 . ?
C5 C6 1.383(4) . ?
C5 H5A 0.9300 . ?
C6 H6A 0.9300 . ?
C7 C29 1.518(3) . ?
C7 C8 1.533(3) . ?
C8 C9 1.527(4) . ?
C8 H8A 0.9700 . ?
C8 H8B 0.9700 . ?
C9 C31 1.506(4) . ?
C10 C27 1.510(3) . ?
C10 C12 1.522(3) . ?
C11 C26 1.513(3) . ?
C11 C12 1.531(3) . ?
C12 H12A 0.9700 . ?
C12 H12B 0.9700 . ?
C26 H26A 0.9600 . ?
C26 H26B 0.9600 . ?
C26 H26C 0.9600 . ?
C27 H27A 0.9600 . ?
C27 H27B 0.9600 . ?
C27 H27C 0.9600 . ?
C29 H29A 0.9600 . ?
C29 H29B 0.9600 . ?
C29 H29C 0.9600 . ?
C31 H31A 0.9600 . ?
C31 H31B 0.9600 . ?
C31 H31C 0.9600 . ?
C98 Cl96 1.760(4) . ?
C98 Cl97 1.768(4) . ?
C98 H98A 0.9700 . ?
C98 H98B 0.9700 . ?
